data_2005272
loop_
_publ_author_name
'H.-M. Hu'
'H.-S. Sun'
'X.-Z. You'
'X.-Y. Huang'

_publ_section_title
;(Acetato-<i>O</i>)(<i>meso</i>-5,5,7,12,12,14-hexamethyl-1,4,8,11-tetraazacyclotetradecane-<i>N</i>,<i>N</i>',<i>N</i>'',<i>N</i>''')zinc(II)
 Perchlorate Monohydrate
;
_journal_coeditor_code KH1072
_journal_issue 8
_journal_name_full 'Acta Crystallographica Section C'
_journal_page_first 1946
_journal_page_last 1948
_journal_paper_doi 10.1107/S0108270196004945
_journal_volume 52
_journal_year 1996
_chemical_formula_iupac '[Zn (C2 H3 O2) (C16 H36 N4)] Cl O4, H2 O1'
_chemical_formula_sum 'C18 H41 Cl N4 O7 Zn'
_chemical_formula_weight 526.38
_symmetry_cell_setting monoclinic
_symmetry_space_group_name_H-M 'P 1 21 1'
_atom_type_scat_source IntTabIV
_cell_angle_alpha 90
_cell_angle_beta 99.25(3)
_cell_angle_gamma 90
_cell_formula_units_Z 2
_cell_length_a 8.683(3)
_cell_length_b 16.309(5)
_cell_length_c 9.216(4)
_cell_measurement_reflns_used 25
_cell_measurement_temperature 296
_cell_measurement_theta_max 17.92
_cell_measurement_theta_min 14.97
_cell_volume 1288.1(8)
_computing_cell_refinement 'CAD-4 Software'
_computing_data_collection 'CAD-4 Software (Enraf-Nonius, 1989)'
_computing_data_reduction 'TEXSAN (Molecular Structure Corporation, 1987)'
_computing_molecular_graphics 'ORTEPII (Johnson, 1976)'
_computing_structure_refinement TEXSAN
_computing_structure_solution 'MITHRIL (Gilmore, 1983)'
_diffrn_measurement_device 'Enraf-Nonius CAD-4'
_diffrn_measurement_method \w/2\q
_diffrn_radiation_type MoK\a
_diffrn_radiation_wavelength 0.71073
_diffrn_reflns_av_R_equivalents 0.034
_diffrn_reflns_limit_h_max 10
_diffrn_reflns_limit_h_min 0
_diffrn_reflns_limit_k_max 20
_diffrn_reflns_limit_k_min 0
_diffrn_reflns_limit_l_max 11
_diffrn_reflns_limit_l_min -11
_diffrn_reflns_number 2810
_diffrn_reflns_theta_max 26
_diffrn_standards_decay_% 5.8
_diffrn_standards_interval_count 200
_diffrn_standards_number 3
_exptl_absorpt_coefficient_mu 1.119
_exptl_absorpt_correction_T_max 1.000
_exptl_absorpt_correction_T_min 0.9558
_exptl_absorpt_correction_type 'empirical via \y scans (TEXSAN: Molecular Structure Corporation, 1987)'
_exptl_crystal_colour colorless
_exptl_crystal_density_diffrn 1.36
_exptl_crystal_density_method 'not measured'
_exptl_crystal_description rectangular
_exptl_crystal_size_max 0.60
_exptl_crystal_size_mid 0.40
_exptl_crystal_size_min 0.36
_refine_diff_density_max 0.47
_refine_diff_density_min -0.52
_refine_ls_extinction_method none
_refine_ls_goodness_of_fit_obs 1.47
_refine_ls_hydrogen_treatment noref
_refine_ls_number_parameters 279
_refine_ls_number_reflns 2631
_refine_ls_R_factor_obs 0.034
_refine_ls_shift/esd_max 0.18
_refine_ls_structure_factor_coef F
_refine_ls_weighting_details 'w = 1/\s^2^(F)'
_refine_ls_weighting_scheme calc
_refine_ls_wR_factor_obs 0.044
_reflns_number_observed 2631
_reflns_number_total 2737
_reflns_observed_criterion I>3\s(I)
_cod_data_source_file kh1072.cif
_cod_data_source_block sun
_cod_depositor_comments
;
The following automatic conversions were performed:

'_refine_ls_weighting_scheme' value 'w = 1/\s^2^(F)' was changed to
'calc'. New tag '_refine_ls_weighting_details' was created. The value
of the new tag was set to 'w = 1/\s^2^(F)'.

Automatic conversion script
Id: cif_fix_values 3143 2015-03-26 13:38:13Z robertas 
;
_cod_original_cell_volume 1288.0(10)
_cod_original_sg_symbol_H-M 'P 21'
_cod_original_formula_sum 'C18 H41 Cl1 N4 O7 Zn1'
_cod_database_code 2005272

loop_
_atom_site_label
_atom_site_fract_x
_atom_site_fract_y
_atom_site_fract_z
_atom_site_B_iso_or_equiv
Zn .26875(4) .0059 .10998(3) 2.83(1)
O1 .2082(4) .0857(2) .2555(3) 4.2(1)
O2 -.0098(6) .1342(3) .1322(6) 8.1(2)
N1 .3896(4) .0859(2) -.0155(3) 3.2(1)
N2 .4989(4) -.0285(2) .2083(3) 3.1(1)
N3 .1805(4) -0.1053(2) .1829(4) 3.3(1)
N4 .0603(3) .0040(3) -.0465(3) 3.5(1)
C1 .5574(5) .0675(3) .0230(5) 4.1(2)
C2 .5946(5) .0432(3) .1842(5) 4.2(2)
C3 .5251(4) -.0633(3) .3605(4) 3.4(1)
C4 .4139(5) -0.1361(3) .3635(4) 3.9(2)
C5 .2368(5) -0.1215(3) .3405(5) 3.9(2)
C6 .0075(6) -.0932(3) .1427(6) 4.7(2)
C7 -.0279(5) -.0706(3) -.0166(6) 5.2(2)
C8 .0516(5) .0273(3) -0.2033(4) 4.1(2)
C9 .1580(6) .1027(3) -0.2096(4) 4.3(2)
C10 .3343(5) .0898(3) -0.1776(4) 3.7(1)
C11 .6922(2) -.0973(4) .3993(5) 4.8(2)
C12 .4975(5) .0020(4) .4723(4) 4.3(1)
C13 .1553(8) -0.1951(4) .3974(7) 6.2(3)
C14 .1005(8) -.0421(4) -0.2934(6) 6.4(3)
C15 -0.1177(7) .0544(4) -0.2643(6) 6.4(3)
C16 .4177(7) .1594(4) -0.2456(6) 5.6(2)
C17 .0975(6) .1363(3) .2364(5) 4.3(2)
C18 .099(1) .2027(5) .3499(7) 8.1(4)
O3 .2076(5) -0.2500(3) .0001(5) 7.1(2)
Cl .4398(2) .31848(8) .1371(1) 5.09(5)
O4 .5291(9) .2532(4) .1933(8) 10.9(4)
O5 .3772(8) .3661(4) .2359(6) 10.4(3)
O6 .527(2) .3617(6) .055(1) 18.1(8)
O7 .326(1) .2924(9) .029(1) 20.7(8)
H1 .376 .1396 .0207 3.8
H2 .5292 -0.0706 .1473 3.7
H3 .2115 -0.1494 .1264 4
H4 .001 .0463 -0.0108 4.2
H5 .5837 .0237 -0.0366 4.9
H6 .6162 .1148 .0065 4.9
H7 .5716 .0874 .2443 5.1
H8 .7023 .0294 .2084 5.1
H9 .4336 -0.1729 .2885 4.7
H10 .4412 -0.1616 .4567 4.7
H11 .2164 -0.0746 .3955 4.7
H12 -0.0453 -0.1424 .1592 5.7
H13 -0.0256 -0.0504 .2006 5.7
H14 -0.1364 -0.0603 -0.0425 6.2
H15 .0009 -0.1149 -0.074 6.2
H16 .1336 .1251 -0.3056 5.1
H17 .1323 .1414 -0.1399 5.1
H18 .3586 .0393 -0.2205 4.4
H19 .7054 -0.121 .4945 5.7
H20 .7088 -0.1377 .3293 5.7
H21 .7648 -0.0539 .3981 5.7
H22 .5147 -0.021 .5681 5.2
H23 .5672 .0464 .4682 5.2
H24 .3929 .0213 .4501 5.2
H25 .0466 -0.1851 .3851 7.4
H26 .1744 -0.2426 .342 7.4
H27 .1955 -0.2037 .4977 7.4
H28 .0328 -0.0877 -0.2888 7.6
H29 .0942 -0.0253 -0.3928 7.6
H30 .2045 -0.0579 -0.2557 7.6
H31 -0.1453 .1002 -0.2093 7.7
H32 -0.125 .0696 -0.3646 7.7
H33 -0.1876 .0105 -0.2558 7.7
H34 .5272 .1498 -0.2281 6.7
H35 .382 .1614 -0.3486 6.7
H36 .3959 .2102 -0.2024 6.7
H37 .1873 .1962 .4234 10.3
H38 .0997 .2544 .3049 10.3
H39 .0063 .1976 .3939 10.3
H40 .2555 -0.2473 -0.0622 8.9
H41 .2644 -0.2559 .1275 8.9

loop_
_geom_angle_atom_site_label_1
_geom_angle_atom_site_label_2
_geom_angle_atom_site_label_3
_geom_angle
_geom_angle_publ_flag
O1 Zn N3 101.30(10) yes
O1 Zn N4 100.30(10) yes
O1 Zn N1 99.90(10) yes
O1 Zn N2 102.40(10) yes
N3 Zn N4 83.7(2) yes
N3 Zn N1 158.70(10) yes
N3 Zn N2 90.10(10) yes
N4 Zn N1 94.60(10) yes
N4 Zn N2 157.20(10) yes
N1 Zn N2 83.20(10) yes
C17 O1 Zn 127.6(3) no
C1 N1 C10 113.3(3) no
C1 N1 Zn 107.4(2) no
C10 N1 Zn 117.5(2) no
C2 N2 C3 116.0(3) no
C2 N2 Zn 103.9(2) no
C3 N2 Zn 119.3(2) no
C5 N3 C6 115.2(3) no
C5 N3 Zn 112.7(3) no
C6 N3 Zn 102.0(3) no
C8 N4 C7 116.3(3) no
C8 N4 Zn 124.1(2) no
C7 N4 Zn 107.1(3) no
N1 C1 C2 109.5(3) no
N2 C2 C1 108.6(3) no
N2 C3 C12 110.6(3) no
N2 C3 C4 108.0(3) no
N2 C3 C11 110.5(3) no
C12 C3 C4 111.1(4) no
C12 C3 C11 109.7(3) no
C4 C3 C11 106.9(4) no
C3 C4 C5 119.9(3) no
N3 C5 C13 112.3(4) no
N3 C5 C4 109.2(3) no
C13 C5 C4 109.9(4) no
C7 C6 N3 108.3(4) no
N4 C7 C6 110.7(4) no
N4 C8 C14 111.6(4) no
N4 C8 C9 107.7(3) no
N4 C8 C15 108.8(4) no
C14 C8 C9 110.8(4) no
C14 C8 C15 110.4(4) no
C9 C8 C15 107.3(4) no
C10 C9 C8 118.1(4) no
N1 C10 C9 110.5(3) no
N1 C10 C16 110.1(4) no
C9 C10 C16 110.2(4) no
O2 C17 O1 124.0(4) no
O2 C17 C18 119.1(5) no
O1 C17 C18 116.9(5) no
O6 Cl O7 99.3(9) no
O6 Cl O4 106.5(5) no
O6 Cl O5 113.1(6) no
O7 Cl O4 109.7(7) no
O7 Cl O5 110.1(4) no
O4 Cl O5 116.7(4) no
H1 N1 C1 105.95 no
H1 N1 C10 105.86 no
H1 N1 Zn 105.94 no
H2 N2 C2 105.56 no
H2 N2 C3 105.41 no
H2 N2 Zn 105.52 no
H3 N3 C5 108.93 no
H3 N3 C6 108.87 no
H3 N3 Zn 108.92 no
H4 N4 C8 101.82 no
H4 N4 C7 101.85 no
H4 N4 Zn 101.79 no
H5 C1 H6 109.37 no
H5 C1 N1 109.46 no
H5 C1 C2 109.57 no
H6 C1 N1 109.44 no
H6 C1 C2 109.45 no
H7 C2 H8 109.44 no
H7 C2 N2 109.80 no
H7 C2 C1 109.86 no
H8 C2 N2 109.51 no
H8 C2 C1 109.63 no
H10 C4 H9 109.49 no
H10 C4 C3 106.81 no
H10 C4 C5 106.92 no
H9 C4 C3 106.73 no
H9 C4 C5 106.86 no
H11 C5 N3 108.58 no
H11 C5 C13 108.30 no
H11 C5 C4 108.55 no
H12 C6 H13 109.50 no
H12 C6 C7 109.73 no
H12 C6 N3 109.80 no
H13 C6 C7 109.74 no
H13 C6 N3 109.76 no
H14 C7 H15 109.51 no
H14 C7 N4 109.17 no
H14 C7 C6 109.17 no
H15 C7 N4 109.17 no
H15 C7 C6 109.16 no
H16 C9 H17 109.37 no
H16 C9 C10 107.42 no
H16 C9 C8 107.28 no
H17 C9 C10 107.28 no
H17 C9 C8 107.17 no
H18 C10 N1 108.70 no
H18 C10 C9 108.68 no
H18 C10 C16 108.68 no
H20 C11 H21 109.68 no
H20 C11 H19 109.63 no
H20 C11 C3 109.33 no
H21 C11 H19 109.56 no
H21 C11 C3 109.36 no
H19 C11 C3 109.27 no
H22 C12 H23 109.55 no
H22 C12 H24 109.43 no
H22 C12 C3 109.48 no
H23 C12 H24 109.43 no
H23 C12 C3 109.53 no
H24 C12 C3 109.42 no
H27 C13 H25 110.25 no
H27 C13 H26 109.46 no
H27 C13 C5 109.54 no
H25 C13 H26 109.30 no
H25 C13 C5 109.40 no
H26 C13 C5 108.88 no
H30 C14 H29 109.62 no
H30 C14 H28 109.27 no
H30 C14 C8 109.70 no
H29 C14 H28 109.19 no
H29 C14 C8 109.66 no
H28 C14 C8 109.38 no
H32 C15 H33 109.48 no
H32 C15 H31 109.26 no
H32 C15 C8 109.74 no
H33 C15 H31 109.17 no
H33 C15 C8 109.65 no
H31 C15 C8 109.52 no
H35 C16 H36 109.45 no
H35 C16 H34 109.38 no
H35 C16 C10 109.57 no
H36 C16 H34 109.36 no
H36 C16 C10 109.54 no
H34 C16 C10 109.51 no
H38 C18 H37 110.93 no
H38 C18 H39 109.20 no
H38 C18 C17 109.80 no
H37 C18 H39 109.02 no
H37 C18 C17 109.55 no
H39 C18 C17 108.29 no
H40 O3 H41 123.52 no

loop_
_geom_bond_atom_site_label_1
_geom_bond_atom_site_label_2
_geom_bond_distance
_geom_bond_publ_flag
Zn O1 1.997(3) yes
Zn N3 2.123(3) yes
Zn N4 2.125(3) yes
Zn N1 2.131(3) yes
Zn N2 2.132(3) yes
O1 C17 1.256(5) yes
O2 C17 1.226(6) yes
N1 C1 1.474(6) no
N1 C10 1.495(5) no
N2 C2 1.473(5) no
N2 C3 1.497(5) no
N3 C5 1.480(6) no
N3 C6 1.502(6) no
N4 C8 1.486(5) no
N4 C7 1.488(7) no
C1 C2 1.522(6) no
C3 C12 1.526(6) no
C3 C4 1.535(6) no
C3 C11 1.540(6) no
C4 C5 1.536(6) no
C5 C13 1.529(7) no
C6 C7 1.497(8) no
C8 C14 1.503(7) no
C8 C9 1.546(6) no
C8 C15 1.551(7) no
C9 C10 1.525(6) no
C10 C16 1.535(6) no
C17 C18 1.504(7) no
Cl O6 1.351(9) no
Cl O7 1.356(7) no
Cl O4 1.369(5) no
Cl O5 1.372(5) no
N1 H1 .950 no
N2 H2 .949 no
N3 H3 .950 no
N4 H4 .950 no
C1 H5 .950 no
C1 H6 .951 no
C2 H7 .948 no
C2 H8 .952 no
C4 H10 .950 no
C4 H9 .951 no
C5 H11 .949 no
C6 H12 .950 no
C6 H13 .950 no
C7 H14 .950 no
C7 H15 .950 no
C9 H16 .950 no
C9 H17 .952 no
C10 H18 .950 no
C11 H20 .948 no
C11 H21 .949 no
C11 H19 .950 no
C12 H22 .950 no
C12 H23 .950 no
C12 H24 .951 no
C13 H27 .945 no
C13 H25 .947 no
C13 H26 .956 no
C14 H30 .949 no
C14 H29 .950 no
C14 H28 .954 no
C15 H32 .949 no
C15 H33 .951 no
C15 H31 .953 no
C16 H35 .950 no
C16 H36 .950 no
C16 H34 .951 no
C18 H38 .941 no
C18 H37 .943 no
C18 H39 .963 no
O3 H40 .763 no
O3 H41 1.202 no
